data_4323445
loop_
_publ_author_name
'Wolfdieter A. Schenk'
'J\"urgen Frisch'
'Michael D\"urr'
'Nicolai Burzlaff'
'Dietmar Stalke'
'Roland Fleischer'
'Waldemar Adam'
'Frank Prechtl'
'Alexander K. Smerz'

_publ_contact_author
;
Prof. Dr. Wolfdieter A. Schenk
Institut f\"ur Anorganische Chemie
Universit\"at W\"urzburg
Am Hubland
D-97074 W\"urzburg
Germany
;
_publ_contact_author_email wolfdieter@wacd48.chemie.uni-wuerzburg.de
_publ_contact_author_fax '049 931 8884605'
_publ_contact_author_phone '049 931 8885259'
_publ_section_title
;
 Oxidation of Thioether Ligands in Pseudotetrahedral
 Cyclopentadienylruthenium Complexes: Toward a New Stereoselective
 Synthesis of Chiral Sulfoxides1
;
_journal_name_full 'Inorganic Chemistry'
_journal_page_first 2372
_journal_page_last 2378
_journal_paper_doi 10.1021/ic961280f
_journal_volume 36
_journal_year 1997
_chemical_formula_sum 'C40 H41 F6 P3 Ru S'
_chemical_formula_weight 861.77
_chemical_name_systematic
;
[2(S),3(S)-Bis(diphenylphosphino)butane-(eta-5-cyclopentadienyl)-(methyl-ph=
enyl-sulfide)-ruthenium]hexafluorophosphate
;
_chemical_temperature_decomposition 421
_space_group_IT_number 19
_symmetry_cell_setting orthorhombic
_symmetry_space_group_name_Hall 'P 2ac 2ab'
_symmetry_space_group_name_H-M 'P 21 21 21'
_atom_sites_solution_hydrogens geom
_atom_sites_solution_primary direct
_atom_sites_solution_secondary difmap
_audit_creation_method SHELXL
_cell_angle_alpha 90.00
_cell_angle_beta 90.00
_cell_angle_gamma 90.00
_cell_formula_units_Z 4
_cell_length_a 11.269(3)
_cell_length_b 15.104(2)
_cell_length_c 23.177(4)
_cell_measurement_reflns_used 25
_cell_measurement_temperature 293(2)
_cell_measurement_theta_max 14
_cell_measurement_theta_min 10
_cell_volume 3944.9(14)
_computing_cell_refinement 'SDP (ENRAF-NONIUS)'
_computing_data_collection 'ENRAF-NONIUS CAD4'
_computing_data_reduction 'SDP (ENRAF-NONIUS)'
_computing_publication_material SHELXL-93
_computing_structure_refinement 'SHELXL-93 (Sheldrick, 1993)'
_computing_structure_solution 'SHELXS-86 (Sheldrick, 1990)'
_diffrn_ambient_temperature 293(2)
_diffrn_measurement_device 'ENRAF-NONIUS CAD4'
_diffrn_measurement_method Omega-scans
_diffrn_radiation_monochromator graphite
_diffrn_radiation_source 'fine-focus sealed tube'
_diffrn_radiation_type MoK\a
_diffrn_radiation_wavelength 0.70930
_diffrn_reflns_av_R_equivalents 0.0000
_diffrn_reflns_av_sigmaI/netI 0.2611
_diffrn_reflns_limit_h_max 15
_diffrn_reflns_limit_h_min 0
_diffrn_reflns_limit_k_max 21
_diffrn_reflns_limit_k_min 0
_diffrn_reflns_limit_l_max 32
_diffrn_reflns_limit_l_min 0
_diffrn_reflns_number 6323
_diffrn_reflns_theta_max 29.91
_diffrn_reflns_theta_min 2.01
_diffrn_standards_decay_% -16.2
_diffrn_standards_interval_time 3600
_diffrn_standards_number 2
_exptl_absorpt_coefficient_mu 0.261
_exptl_absorpt_correction_T_max 0.9957
_exptl_absorpt_correction_T_min 0.8786
_exptl_absorpt_correction_type psi-scans
_exptl_crystal_colour yellow
_exptl_crystal_density_diffrn 1.451
_exptl_crystal_description 'clear prism'
_exptl_crystal_F_000 1760
_exptl_crystal_size_max 0.225
_exptl_crystal_size_mid 0.2
_exptl_crystal_size_min 0.05
_refine_diff_density_max 0.536
_refine_diff_density_min -1.140
_refine_diff_density_rms 0.120
_refine_ls_abs_structure_details 'Flack H D (1983), Acta Cryst. A39, 876-881'
_refine_ls_abs_structure_Flack 0.10(7)
_refine_ls_extinction_method none
_refine_ls_goodness_of_fit_all 1.037
_refine_ls_goodness_of_fit_obs 1.137
_refine_ls_hydrogen_treatment riding
_refine_ls_matrix_type full
_refine_ls_number_parameters 460
_refine_ls_number_reflns 6323
_refine_ls_number_restraints 0
_refine_ls_restrained_S_all 1.037
_refine_ls_restrained_S_obs 1.137
_refine_ls_R_factor_all 0.2626
_refine_ls_R_factor_obs 0.0713
_refine_ls_shift/esd_max -0.128
_refine_ls_shift/esd_mean 0.002
_refine_ls_structure_factor_coef Fsqd
_refine_ls_weighting_details 'w=1/[\s^2^(Fo^2^)+(0.0181P)^2^+6.8538P] where P=(Fo^2^+2Fc^2^)/3'
_refine_ls_weighting_scheme calc
_refine_ls_wR_factor_all 0.1421
_refine_ls_wR_factor_obs 0.0974
_reflns_number_observed 2729
_reflns_number_total 6323
_reflns_observed_criterion >2sigma(I)
_cod_data_source_file ic961280f_1.cif
_cod_data_source_block md1
_cod_depositor_comments
;
The following automatic conversions were performed:

'_refine_ls_weighting_scheme' value 'calc
w=1/[\s^2^(Fo^2^)+(0.0181P)^2^+6.8538P] where P=(Fo^2^+2Fc^2^)/3' was
changed to 'calc'. New tag '_refine_ls_weighting_details' was
created. The value of the new tag was set to
'w=1/[\s^2^(Fo^2^)+(0.0181P)^2^+6.8538P] where P=(Fo^2^+2Fc^2^)/3'.

Automatic conversion script
Id: cif_fix_values 3143 2015-03-26 13:38:13Z robertas 
;
_cod_original_cell_volume 3944.8(13)
_cod_database_code 4323445

loop_
_symmetry_equiv_pos_as_xyz
'x, y, z'
'-x+1/2, -y, z+1/2'
'x+1/2, -y+1/2, -z'
'-x, y+1/2, -z+1/2'

loop_
_atom_site_aniso_label
_atom_site_aniso_U_11
_atom_site_aniso_U_22
_atom_site_aniso_U_33
_atom_site_aniso_U_23
_atom_site_aniso_U_13
_atom_site_aniso_U_12
Ru1 0.0322(4) 0.0337(4) 0.0385(4) -0.0017(5) -0.0060(5) -0.0007(5)
C11 0.038(7) 0.033(6) 0.057(8) -0.001(6) -0.006(6) -0.001(6)
C12 0.046(9) 0.063(10) 0.152(16) 0.009(10) 0.022(9) -0.012(8)
C13 0.101(14) 0.048(9) 0.241(23) 0.038(14) 0.041(20) -0.002(10)
C14 0.099(15) 0.068(12) 0.164(18) 0.072(12) -0.001(14) -0.011(11)
C15 0.062(11) 0.074(11) 0.119(13) 0.023(10) 0.017(10) -0.027(9)
C16 0.063(9) 0.052(8) 0.054(8) 0.007(6) -0.005(7) -0.002(7)
C21 0.037(7) 0.035(7) 0.047(7) -0.018(6) 0.004(6) -0.005(6)
C22 0.040(8) 0.046(8) 0.091(11) -0.003(8) 0.013(8) 0.003(7)
C23 0.037(9) 0.053(9) 0.111(12) -0.008(9) 0.012(8) 0.018(7)
C24 0.075(13) 0.049(9) 0.134(16) 0.024(11) 0.043(12) -0.001(9)
C25 0.107(14) 0.039(8) 0.079(11) 0.005(8) 0.047(10) 0.012(9)
C26 0.041(7) 0.050(8) 0.063(9) -0.005(7) 0.007(7) 0.006(7)
C31 0.045(7) 0.052(8) 0.027(6) 0.007(6) -0.004(6) -0.005(7)
C32 0.052(8) 0.051(7) 0.033(6) 0.000(6) 0.000(6) 0.004(6)
C33 0.049(7) 0.056(7) 0.043(7) -0.004(7) -0.004(6) -0.015(6)
C34 0.091(11) 0.076(10) 0.035(7) 0.016(7) -0.007(8) -0.007(9)
C35 0.087(11) 0.067(10) 0.058(9) 0.014(8) -0.035(8) 0.014(8)
C36 0.041(7) 0.078(10) 0.052(8) 0.011(7) -0.014(6) 0.008(7)
C41 0.027(6) 0.059(8) 0.020(6) 0.002(5) 0.002(4) 0.009(6)
C42 0.044(6) 0.046(7) 0.058(7) 0.013(7) 0.002(7) 0.005(6)
C43 0.069(9) 0.058(9) 0.071(9) -0.004(8) -0.001(8) 0.032(9)
C44 0.066(10) 0.082(12) 0.060(9) 0.002(8) 0.019(8) 0.019(9)
C45 0.045(9) 0.096(12) 0.060(9) 0.011(9) 0.021(7) 0.015(8)
C46 0.052(8) 0.052(7) 0.057(8) 0.000(8) 0.012(8) 0.006(6)
C51 0.055(9) 0.056(10) 0.070(10) -0.012(8) -0.015(8) -0.009(8)
C52 0.073(10) 0.059(9) 0.052(9) -0.011(8) -0.007(8) -0.041(8)
C53 0.044(7) 0.052(9) 0.078(9) 0.006(8) -0.031(7) -0.010(7)
C54 0.037(7) 0.046(8) 0.058(9) 0.002(7) 0.010(7) -0.009(7)
C55 0.052(8) 0.045(8) 0.064(9) -0.004(7) -0.015(7) -0.007(7)
C61 0.042(7) 0.054(8) 0.042(7) -0.005(7) -0.004(6) 0.006(7)
C62 0.038(7) 0.050(7) 0.044(7) 0.003(6) -0.009(6) -0.008(6)
C63 0.050(9) 0.075(9) 0.088(9) -0.034(8) -0.012(8) 0.004(8)
C64 0.046(8) 0.079(10) 0.092(11) 0.003(8) -0.042(8) -0.009(8)
C71 0.065(9) 0.033(7) 0.040(7) -0.002(6) -0.005(7) -0.001(7)
C72 0.044(7) 0.055(9) 0.065(9) 0.005(8) -0.001(7) 0.004(7)
C73 0.054(10) 0.088(12) 0.091(12) 0.029(10) -0.024(9) 0.004(9)
C74 0.105(13) 0.066(9) 0.088(11) 0.038(8) -0.029(13) 0.007(12)
C75 0.078(11) 0.095(12) 0.063(9) 0.034(9) 0.012(9) -0.011(10)
C76 0.048(9) 0.088(10) 0.068(9) 0.018(9) 0.001(7) 0.005(8)
C77 0.078(11) 0.063(8) 0.039(6) -0.004(6) -0.003(7) 0.026(8)
F1 0.127(10) 0.197(12) 0.193(11) -0.115(10) -0.025(9) 0.071(9)
F2 0.187(12) 0.228(13) 0.071(6) 0.020(8) -0.004(7) -0.046(11)
F3 0.248(14) 0.175(10) 0.094(7) -0.037(7) -0.079(10) 0.073(12)
F4 0.100(8) 0.202(12) 0.276(16) -0.161(12) -0.003(10) 0.047(9)
F5 0.160(12) 0.126(9) 0.294(18) 0.008(11) 0.010(12) -0.082(9)
F6 0.169(11) 0.136(10) 0.165(10) 0.018(8) 0.006(9) -0.070(9)
P1 0.034(2) 0.0335(15) 0.044(2) -0.0014(13) -0.004(2) -0.004(2)
P2 0.031(2) 0.045(2) 0.039(2) 0.0001(14) -0.0015(13) 0.0032(14)
P3 0.070(3) 0.063(3) 0.070(3) -0.013(2) 0.008(2) -0.002(2)
S1 0.042(2) 0.054(2) 0.041(2) 0.000(2) 0.002(2) 0.005(2)

loop_
_atom_site_label
_atom_site_type_symbol
_atom_site_fract_x
_atom_site_fract_y
_atom_site_fract_z
_atom_site_U_iso_or_equiv
_atom_site_thermal_displace_type
_atom_site_occupancy
_atom_site_calc_flag
_atom_site_refinement_flags
_atom_site_disorder_group
Ru1 Ru 0.84589(8) 0.14077(6) 0.85652(4) 0.0348(2) Uani 1 d . .
C11 C 0.8183(10) -0.0992(7) 0.8417(5) 0.043(3) Uani 1 d . .
C12 C 0.8853(12) -0.1738(10) 0.8287(7) 0.087(6) Uani 1 d . .
H12 H 0.9487(12) -0.1692(10) 0.8032(7) 0.104 Uiso 1 calc R .
C13 C 0.8589(16) -0.2536(9) 0.8530(10) 0.130(7) Uani 1 d . .
H13 H 0.9045(16) -0.3027(9) 0.8432(10) 0.156 Uiso 1 calc R .
C14 C 0.7681(16) -0.2638(11) 0.8910(8) 0.110(7) Uani 1 d . .
H14 H 0.7538(16) -0.3186(11) 0.9078(8) 0.132 Uiso 1 calc R .
C15 C 0.6987(14) -0.1936(10) 0.9042(7) 0.085(5) Uani 1 d . .
H15 H 0.6352(14) -0.2008(10) 0.9294(7) 0.102 Uiso 1 calc R .
C16 C 0.7215(12) -0.1104(8) 0.8802(5) 0.056(4) Uani 1 d . .
H16 H 0.6734(12) -0.0624(8) 0.8896(5) 0.068 Uiso 1 calc R .
C21 C 0.9708(10) -0.0089(8) 0.7635(5) 0.040(3) Uani 1 d . .
C22 C 1.0802(10) -0.0202(8) 0.7910(6) 0.059(4) Uani 1 d . .
H22 H 1.0832(10) -0.0271(8) 0.8308(6) 0.071 Uiso 1 calc R .
C23 C 1.1834(11) -0.0212(9) 0.7594(7) 0.067(4) Uani 1 d . .
H23 H 1.2552(11) -0.0308(9) 0.7782(7) 0.080 Uiso 1 calc R .
C24 C 1.1831(15) -0.0086(9) 0.7017(8) 0.086(5) Uani 1 d . .
H24 H 1.2544(15) -0.0084(9) 0.6815(8) 0.103 Uiso 1 calc R .
C25 C 1.0792(15) 0.0037(8) 0.6731(7) 0.075(5) Uani 1 d . .
H25 H 1.0798(15) 0.0137(8) 0.6335(7) 0.090 Uiso 1 calc R .
C26 C 0.9702(11) 0.0014(8) 0.7033(5) 0.051(3) Uani 1 d . .
H26 H 0.8988(11) 0.0066(8) 0.6834(5) 0.062 Uiso 1 calc R .
C31 C 0.6979(11) 0.2302(7) 0.7364(4) 0.041(3) Uani 1 d . .
C32 C 0.7984(10) 0.2227(7) 0.7037(4) 0.045(3) Uani 1 d . .
H32 H 0.8610(10) 0.1885(7) 0.7172(4) 0.054 Uiso 1 calc R .
C33 C 0.8093(10) 0.2647(7) 0.6510(5) 0.049(3) Uani 1 d . .
H33 H 0.8794(10) 0.2591(7) 0.6302(5) 0.059 Uiso 1 calc R .
C34 C 0.7188(14) 0.3142(9) 0.6292(5) 0.068(4) Uani 1 d . .
H34 H 0.7260(14) 0.3413(9) 0.5934(5) 0.081 Uiso 1 calc R .
C35 C 0.6152(13) 0.3236(9) 0.6616(6) 0.071(4) Uani 1 d . .
H35 H 0.5529(13) 0.3580(9) 0.6478(6) 0.085 Uiso 1 calc R .
C36 C 0.6059(10) 0.2813(8) 0.7141(5) 0.057(4) Uani 1 d . .
H36 H 0.5363(10) 0.2872(8) 0.7353(5) 0.068 Uiso 1 calc R .
C41 C 0.5668(9) 0.2331(8) 0.8412(4) 0.035(3) Uani 1 d . .
C42 C 0.5944(10) 0.3204(7) 0.8551(5) 0.049(3) Uani 1 d . .
H42 H 0.6655(10) 0.3448(7) 0.8423(5) 0.059 Uiso 1 calc R .
C43 C 0.5178(12) 0.3713(10) 0.8875(5) 0.066(4) Uani 1 d . .
H43 H 0.5374(12) 0.4294(10) 0.8967(5) 0.079 Uiso 1 calc R .
C44 C 0.4129(13) 0.3360(10) 0.9061(6) 0.069(4) Uani 1 d . .
H44 H 0.3616(13) 0.3699(10) 0.9284(6) 0.083 Uiso 1 calc R .
C45 C 0.3832(12) 0.2514(11) 0.8920(6) 0.067(4) Uani 1 d . .
H45 H 0.3103(12) 0.2286(11) 0.9034(6) 0.080 Uiso 1 calc R .
C46 C 0.4602(10) 0.1994(8) 0.8610(5) 0.054(3) Uani 1 d . .
H46 H 0.4405(10) 0.1408(8) 0.8533(5) 0.064 Uiso 1 calc R .
C51 C 0.9119(12) 0.2699(9) 0.8903(6) 0.060(4) Uani 1 d . .
H51 H 0.8622(12) 0.3113(9) 0.9076(6) 0.073 Uiso 1 calc R .
C52 C 0.9749(13) 0.2022(9) 0.9181(6) 0.061(4) Uani 1 d . .
H52 H 0.9728(13) 0.1904(9) 0.9575(6) 0.074 Uiso 1 calc R .
C53 C 1.0404(11) 0.1558(8) 0.8778(6) 0.058(4) Uani 1 d . .
H53 H 1.0925(11) 0.1096(8) 0.8856(6) 0.070 Uiso 1 calc R .
C54 C 1.0140(10) 0.1917(8) 0.8208(5) 0.047(3) Uani 1 d . .
H54 H 1.0418(10) 0.1711(8) 0.7855(5) 0.056 Uiso 1 calc R .
C55 C 0.9388(11) 0.2631(8) 0.8303(6) 0.054(4) Uani 1 d . .
H55 H 0.9102(11) 0.3008(8) 0.8018(6) 0.064 Uiso 1 calc R .
C61 C 0.7153(10) 0.0100(8) 0.7548(5) 0.046(3) Uani 1 d . .
H61 H 0.7449(10) 0.0430(8) 0.7214(5) 0.055 Uiso 1 calc R .
C62 C 0.6128(9) 0.0649(7) 0.7790(5) 0.044(3) Uani 1 d . .
H62 H 0.5826(9) 0.0342(7) 0.8132(5) 0.053 Uiso 1 calc R .
C63 C 0.6791(11) -0.0808(8) 0.7317(5) 0.071(4) Uani 1 d . .
H63A H 0.7480(11) -0.1110(8) 0.7174(5) 0.106 Uiso 1 calc R .
H63B H 0.6228(11) -0.0734(8) 0.7010(5) 0.106 Uiso 1 calc R .
H63C H 0.6439(11) -0.1149(8) 0.7622(5) 0.106 Uiso 1 calc R .
C64 C 0.5091(11) 0.0740(8) 0.7359(6) 0.072(4) Uani 1 d . .
H64A H 0.4471(11) 0.1089(8) 0.7530(6) 0.108 Uiso 1 calc R .
H64B H 0.4789(11) 0.0163(8) 0.7266(6) 0.108 Uiso 1 calc R .
H64C H 0.5367(11) 0.1025(8) 0.7014(6) 0.108 Uiso 1 calc R .
C71 C 0.7744(12) 0.0216(8) 0.9816(5) 0.046(3) Uani 1 d . .
C72 C 0.8913(11) -0.0067(9) 0.9813(6) 0.055(4) Uani 1 d . .
H72 H 0.9441(11) 0.0139(9) 0.9535(6) 0.066 Uiso 1 calc R .
C73 C 0.9280(13) -0.0665(10) 1.0231(7) 0.078(5) Uani 1 d . .
H73 H 1.0069(13) -0.0846(10) 1.0240(7) 0.093 Uiso 1 calc R .
C74 C 0.8495(18) -0.0994(9) 1.0635(6) 0.086(5) Uani 1 d . .
H74 H 0.8746(18) -0.1397(9) 1.0913(6) 0.104 Uiso 1 calc R .
C75 C 0.7339(14) -0.0715(10) 1.0618(6) 0.079(5) Uani 1 d . .
H75 H 0.6809(14) -0.0941(10) 1.0887(6) 0.094 Uiso 1 calc R .
C76 C 0.6932(11) -0.0118(9) 1.0220(5) 0.068(4) Uani 1 d . .
H76 H 0.6142(11) 0.0061(9) 1.0217(5) 0.081 Uiso 1 calc R .
C77 C 0.6828(12) 0.1886(7) 0.9767(5) 0.060(4) Uani 1 d . .
H77A H 0.6490(12) 0.2361(7) 0.9546(5) 0.090 Uiso 1 calc R .
H77B H 0.7550(12) 0.2083(7) 0.9946(5) 0.090 Uiso 1 calc R .
H77C H 0.6276(12) 0.1703(7) 1.0059(5) 0.090 Uiso 1 calc R .
F1 F 0.6973(10) 0.5436(8) 1.0287(5) 0.172(5) Uani 1 d . .
F2 F 0.7567(11) 0.4892(9) 0.9467(4) 0.162(5) Uani 1 d . .
F3 F 0.8341(14) 0.4747(7) 1.0726(4) 0.172(5) Uani 1 d . .
F4 F 0.9010(9) 0.4208(9) 0.9906(6) 0.193(7) Uani 1 d . .
F5 F 0.8778(11) 0.5635(8) 1.0047(6) 0.193(6) Uani 1 d . .
F6 F 0.7185(10) 0.4011(7) 1.0137(5) 0.157(5) Uani 1 d . .
P1 P 0.8385(3) 0.0084(2) 0.80718(12) 0.0372(7) Uani 1 d . .
P2 P 0.6800(2) 0.1699(2) 0.80333(13) 0.0384(8) Uani 1 d . .
P3 P 0.7989(4) 0.4819(3) 1.0091(2) 0.0679(11) Uani 1 d . .
S1 S 0.7144(3) 0.0969(2) 0.92983(12) 0.0455(8) Uani 1 d . .

loop_
_atom_type_symbol
_atom_type_description
_atom_type_scat_dispersion_real
_atom_type_scat_dispersion_imag
_atom_type_scat_source
S S 0.1246 0.1234 'International Tables Vol C Tables 4.2.6.8 and 6.1.1.4'
P P 0.1023 0.0942 'International Tables Vol C Tables 4.2.6.8 and 6.1.1.4'
F F 0.0171 0.0103 'International Tables Vol C Tables 4.2.6.8 and 6.1.1.4'
C C 0.0033 0.0016 'International Tables Vol C Tables 4.2.6.8 and 6.1.1.4'
H H 0.0000 0.0000 'International Tables Vol C Tables 4.2.6.8 and 6.1.1.4'
Ru Ru -1.4200 0.8360 'International Tables Vol C Tables 4.2.6.8 and 6.1.1.4'

loop_
_geom_angle_atom_site_label_1
_geom_angle_atom_site_label_2
_geom_angle_atom_site_label_3
_geom_angle
_geom_angle_site_symmetry_1
_geom_angle_site_symmetry_3
_geom_angle_publ_flag
C54 Ru1 C55 36.7(4) . . ?
C54 Ru1 C51 62.6(5) . . ?
C55 Ru1 C51 37.5(4) . . ?
C54 Ru1 C52 62.4(5) . . ?
C55 Ru1 C52 61.4(5) . . ?
C51 Ru1 C52 36.6(4) . . ?
C54 Ru1 C53 38.1(4) . . ?
C55 Ru1 C53 61.0(4) . . ?
C51 Ru1 C53 60.7(5) . . ?
C52 Ru1 C53 35.8(4) . . ?
C54 Ru1 P2 115.7(3) . . ?
C55 Ru1 P2 94.5(3) . . ?
C51 Ru1 P2 107.1(4) . . ?
C52 Ru1 P2 142.8(4) . . ?
C53 Ru1 P2 153.3(3) . . ?
C54 Ru1 P1 98.5(3) . . ?
C55 Ru1 P1 127.3(4) . . ?
C51 Ru1 P1 160.9(4) . . ?
C52 Ru1 P1 134.4(4) . . ?
C53 Ru1 P1 103.3(4) . . ?
P2 Ru1 P1 82.51(11) . . ?
C54 Ru1 S1 155.6(3) . . ?
C55 Ru1 S1 137.2(4) . . ?
C51 Ru1 S1 101.7(4) . . ?
C52 Ru1 S1 93.7(3) . . ?
C53 Ru1 S1 118.9(3) . . ?
P2 Ru1 S1 85.90(11) . . ?
P1 Ru1 S1 95.25(11) . . ?
C12 C11 C16 117.3(11) . . ?
C12 C11 P1 123.9(10) . . ?
C16 C11 P1 118.6(9) . . ?
C13 C12 C11 120.6(14) . . ?
C14 C13 C12 122.1(16) . . ?
C15 C14 C13 119.6(15) . . ?
C14 C15 C16 120.6(15) . . ?
C15 C16 C11 119.9(13) . . ?
C22 C21 C26 118.1(11) . . ?
C22 C21 P1 119.0(9) . . ?
C26 C21 P1 122.2(9) . . ?
C23 C22 C21 120.3(13) . . ?
C24 C23 C22 121.6(14) . . ?
C23 C24 C25 120.3(15) . . ?
C24 C25 C26 120.3(14) . . ?
C21 C26 C25 119.3(12) . . ?
C32 C31 C36 117.1(10) . . ?
C32 C31 P2 121.8(9) . . ?
C36 C31 P2 120.9(9) . . ?
C31 C32 C33 121.8(11) . . ?
C34 C33 C32 120.9(12) . . ?
C33 C34 C35 118.9(11) . . ?
C36 C35 C34 119.4(12) . . ?
C35 C36 C31 121.9(12) . . ?
C46 C41 C42 117.7(10) . . ?
C46 C41 P2 125.2(9) . . ?
C42 C41 P2 116.9(8) . . ?
C43 C42 C41 120.9(11) . . ?
C44 C43 C42 119.8(14) . . ?
C45 C44 C43 120.2(14) . . ?
C44 C45 C46 120.5(14) . . ?
C45 C46 C41 120.8(12) . . ?
C52 C51 C55 106.8(13) . . ?
C52 C51 Ru1 72.1(7) . . ?
C55 C51 Ru1 70.5(8) . . ?
C53 C52 C51 109.2(12) . . ?
C53 C52 Ru1 72.9(7) . . ?
C51 C52 Ru1 71.4(7) . . ?
C52 C53 C54 108.4(11) . . ?
C52 C53 Ru1 71.3(7) . . ?
C54 C53 Ru1 69.0(6) . . ?
C55 C54 C53 105.7(11) . . ?
C55 C54 Ru1 71.8(7) . . ?
C53 C54 Ru1 72.9(7) . . ?
C54 C55 C51 109.8(13) . . ?
C54 C55 Ru1 71.5(7) . . ?
C51 C55 Ru1 72.0(8) . . ?
C63 C61 C62 114.5(10) . . ?
C63 C61 P1 114.9(8) . . ?
C62 C61 P1 109.6(7) . . ?
C61 C62 C64 112.6(9) . . ?
C61 C62 P2 105.6(7) . . ?
C64 C62 P2 115.6(9) . . ?
C72 C71 C76 120.9(12) . . ?
C72 C71 S1 123.5(11) . . ?
C76 C71 S1 115.5(10) . . ?
C71 C72 C73 118.7(13) . . ?
C74 C73 C72 121.1(14) . . ?
C75 C74 C73 118.6(13) . . ?
C74 C75 C76 122.8(14) . . ?
C75 C76 C71 117.8(12) . . ?
C21 P1 C11 102.6(5) . . ?
C21 P1 C61 104.6(5) . . ?
C11 P1 C61 101.9(5) . . ?
C21 P1 Ru1 111.8(4) . . ?
C11 P1 Ru1 124.0(4) . . ?
C61 P1 Ru1 110.0(4) . . ?
C31 P2 C41 103.1(5) . . ?
C31 P2 C62 102.5(5) . . ?
C41 P2 C62 108.1(5) . . ?
C31 P2 Ru1 117.9(4) . . ?
C41 P2 Ru1 114.5(3) . . ?
C62 P2 Ru1 109.6(4) . . ?
F5 P3 F6 179.2(8) . . ?
F5 P3 F2 93.5(8) . . ?
F6 P3 F2 86.4(7) . . ?
F5 P3 F3 88.4(8) . . ?
F6 P3 F3 91.7(7) . . ?
F2 P3 F3 176.8(8) . . ?
F5 P3 F4 91.7(7) . . ?
F6 P3 F4 89.0(7) . . ?
F2 P3 F4 90.7(7) . . ?
F3 P3 F4 91.8(8) . . ?
F5 P3 F1 88.0(7) . . ?
F6 P3 F1 91.3(7) . . ?
F2 P3 F1 90.2(7) . . ?
F3 P3 F1 87.3(7) . . ?
F4 P3 F1 179.1(7) . . ?
C71 S1 C77 99.2(5) . . ?
C71 S1 Ru1 115.3(5) . . ?
C77 S1 Ru1 110.2(4) . . ?

loop_
_geom_bond_atom_site_label_1
_geom_bond_atom_site_label_2
_geom_bond_distance
_geom_bond_site_symmetry_2
_geom_bond_publ_flag
Ru1 C54 2.206(11) . ?
Ru1 C55 2.209(13) . ?
Ru1 C51 2.229(13) . ?
Ru1 C52 2.239(12) . ?
Ru1 C53 2.258(11) . ?
Ru1 P2 2.282(3) . ?
Ru1 P1 2.305(3) . ?
Ru1 S1 2.349(3) . ?
C11 C12 1.39(2) . ?
C11 C16 1.419(15) . ?
C11 P1 1.826(11) . ?
C12 C13 1.36(2) . ?
C13 C14 1.36(2) . ?
C14 C15 1.35(2) . ?
C15 C16 1.40(2) . ?
C21 C22 1.40(2) . ?
C21 C26 1.40(2) . ?
C21 P1 1.821(11) . ?
C22 C23 1.37(2) . ?
C23 C24 1.35(2) . ?
C24 C25 1.36(2) . ?
C25 C26 1.41(2) . ?
C31 C32 1.367(15) . ?
C31 C36 1.392(14) . ?
C31 P2 1.810(10) . ?
C32 C33 1.380(14) . ?
C33 C34 1.36(2) . ?
C34 C35 1.39(2) . ?
C35 C36 1.38(2) . ?
C41 C46 1.384(14) . ?
C41 C42 1.393(14) . ?
C41 P2 1.818(10) . ?
C42 C43 1.378(15) . ?
C43 C44 1.37(2) . ?
C44 C45 1.36(2) . ?
C45 C46 1.37(2) . ?
C51 C52 1.40(2) . ?
C51 C55 1.43(2) . ?
C52 C53 1.38(2) . ?
C53 C54 1.46(2) . ?
C54 C55 1.39(2) . ?
C61 C63 1.528(15) . ?
C61 C62 1.528(15) . ?
C61 P1 1.844(11) . ?
C62 C64 1.543(14) . ?
C62 P2 1.845(11) . ?
C71 C72 1.384(15) . ?
C71 C76 1.40(2) . ?
C71 S1 1.787(12) . ?
C72 C73 1.39(2) . ?
C73 C74 1.38(2) . ?
C74 C75 1.37(2) . ?
C75 C76 1.37(2) . ?
C77 S1 1.795(10) . ?
F1 P3 1.544(10) . ?
F2 P3 1.526(10) . ?
F3 P3 1.529(9) . ?
F4 P3 1.536(10) . ?
F5 P3 1.523(11) . ?
F6 P3 1.524(10) . ?
